data_4085097
loop_
_publ_author_name
'Hao, Pengfei'
'Yang, Zhi'
'Li, Wenling'
'Ma, Xiaoli'
'Roesky, Herbert W.'
'Yang, Ying'
'Li, Jiarong'

_publ_section_title
;
 Aluminum Complexes Containing the C--O--Al--O--C Framework as Efficient
 Initiators for Ring-Opening Polymerization of \e-Caprolactone
;
_journal_issue 1
_journal_name_full Organometallics
_journal_page_first 105
_journal_paper_doi 10.1021/om500950p
_journal_volume 34
_journal_year 2015
_chemical_formula_sum 'C41 H65 Al N4 O2'
_chemical_formula_weight 672.95
_chemical_name_systematic
; 
 ? 
;
_space_group_IT_number 14
_symmetry_cell_setting monoclinic
_symmetry_space_group_name_Hall '-P 2ybc'
_symmetry_space_group_name_H-M 'P 1 21/c 1'
_atom_sites_solution_hydrogens geom
_atom_sites_solution_primary direct
_atom_sites_solution_secondary difmap
_audit_creation_method SHELXL-97
_cell_angle_alpha 90.00
_cell_angle_beta 105.821(3)
_cell_angle_gamma 90.00
_cell_formula_units_Z 4
_cell_length_a 10.642(2)
_cell_length_b 22.683(5)
_cell_length_c 17.172(3)
_cell_measurement_temperature 153(2)
_cell_volume 3988.2(14)
_computing_cell_refinement 'CrystalClear (Rigaku Inc., 2008)'
_computing_data_collection 'CrystalClear (Rigaku Inc., 2008)'
_computing_data_reduction 'CrystalClear (Rigaku Inc., 2008)'
_computing_structure_refinement 'SHELXL-97 (Sheldrick, 1997)'
_computing_structure_solution 'SHELXS-97 (Sheldrick, 1990)'
_diffrn_ambient_temperature 153(2)
_diffrn_detector_area_resol_mean 28.5714
_diffrn_measured_fraction_theta_full 0.998
_diffrn_measured_fraction_theta_max 0.998
_diffrn_measurement_device_type AFC10/Saturn724+
_diffrn_measurement_method 'phi and omega scans'
_diffrn_radiation_monochromator graphite
_diffrn_radiation_source 'Rotating Anode'
_diffrn_radiation_type MoK\a
_diffrn_radiation_wavelength 0.71073
_diffrn_reflns_av_R_equivalents 0.0313
_diffrn_reflns_av_sigmaI/netI 0.0354
_diffrn_reflns_limit_h_max 13
_diffrn_reflns_limit_h_min -13
_diffrn_reflns_limit_k_max 28
_diffrn_reflns_limit_k_min -28
_diffrn_reflns_limit_l_max 20
_diffrn_reflns_limit_l_min -21
_diffrn_reflns_number 30801
_diffrn_reflns_theta_full 27.00
_diffrn_reflns_theta_max 27.00
_diffrn_reflns_theta_min 2.22
_exptl_absorpt_coefficient_mu 0.089
_exptl_absorpt_correction_T_max 0.9705
_exptl_absorpt_correction_T_min 0.9528
_exptl_absorpt_correction_type multi-scan
_exptl_absorpt_process_details
;
Higashi, T. (1995). Program for Absorption Correction. 
Rigaku Corporation, Tokyo, Japan.
;
_exptl_crystal_density_diffrn 1.121
_exptl_crystal_density_method 'not measured'
_exptl_crystal_description Block
_exptl_crystal_F_000 1472
_exptl_crystal_size_max 0.55
_exptl_crystal_size_mid 0.41
_exptl_crystal_size_min 0.34
_refine_diff_density_max 0.765
_refine_diff_density_min -0.455
_refine_diff_density_rms 0.047
_refine_ls_extinction_method none
_refine_ls_goodness_of_fit_ref 1.054
_refine_ls_hydrogen_treatment mixed
_refine_ls_matrix_type full
_refine_ls_number_parameters 553
_refine_ls_number_reflns 8685
_refine_ls_number_restraints 5
_refine_ls_restrained_S_all 1.056
_refine_ls_R_factor_all 0.0737
_refine_ls_R_factor_gt 0.0687
_refine_ls_shift/su_max 0.001
_refine_ls_shift/su_mean 0.000
_refine_ls_structure_factor_coef Fsqd
_refine_ls_weighting_details 'calc w=1/[\s^2^(Fo^2^)+(0.0724P)^2^+2.8425P] where P=(Fo^2^+2Fc^2^)/3'
_refine_ls_weighting_scheme calc
_refine_ls_wR_factor_gt 0.1669
_refine_ls_wR_factor_ref 0.1709
_reflns_number_gt 8063
_reflns_number_total 8685
_reflns_threshold_expression >2sigma(I)
_cod_data_source_file om500950p_si_002.cif
_cod_data_source_block bo2313
_cod_depositor_comments
;
The following automatic conversions were performed:

'_symmetry_cell_setting' value 'Monoclinic' changed to 'monoclinic'
according to
/home/saulius/struct/COD-crude-data--automatic-downloads/rss-feeds/ACS/lib/dictionaries/cif_core.dic
dictionary named 'cif_core.dic' version 2.4.2 from 2011-04-26.

Automatic conversion script
Id: cif_fix_values 2935 2014-11-11 08:27:57Z andrius 

 Adding full bibliography for 4085095--4085097.cif.

The following automatic conversions were performed:

'_exptl_absorpt_correction_type' value 'Multi-scans' was replaced
with the value 'multi-scan' as specified in the replacement file
'src/cod-tools/trunk/data/replacement-values/replacement_values.lst'.

Automatic conversion script
Id: cif_fix_values 5376 2017-05-30 11:51:03Z andrius 
;
_cod_original_sg_symbol_H-M P2(1)/c
_cod_database_code 4085097

loop_
_symmetry_equiv_pos_as_xyz
'x, y, z'
'-x, y+1/2, -z+1/2'
'-x, -y, -z'
'x, -y-1/2, z-1/2'

loop_
_atom_site_label
_atom_site_type_symbol
_atom_site_fract_x
_atom_site_fract_y
_atom_site_fract_z
_atom_site_U_iso_or_equiv
_atom_site_adp_type
_atom_site_occupancy
_atom_site_symmetry_multiplicity
_atom_site_calc_flag
_atom_site_refinement_flags
_atom_site_disorder_assembly
_atom_site_disorder_group
Al1 Al 0.28216(5) 0.66586(2) 0.71703(3) 0.02381(14) Uani 1 1 d . A .
N1 N 0.16672(14) 0.60689(7) 0.65923(9) 0.0259(3) Uani 1 1 d . . .
N2 N 0.16102(14) 0.72954(6) 0.69833(9) 0.0252(3) Uani 1 1 d . . .
O1 O 0.40579(14) 0.68241(7) 0.67638(9) 0.0394(4) Uani 1 1 d . . .
O2 O 0.33121(13) 0.64793(7) 0.81763(8) 0.0347(3) Uani 1 1 d . . .
C1 C 0.0894(2) 0.52365(9) 0.72588(13) 0.0333(4) Uani 1 1 d . . .
C2 C 0.0929(2) 0.46353(9) 0.74485(14) 0.0418(5) Uani 1 1 d . . .
H2 H 0.0354 0.4485 0.7738 0.050 Uiso 1 1 calc R . .
C3 C 0.1782(2) 0.42584(10) 0.72224(16) 0.0469(6) Uani 1 1 d . . .
H3 H 0.1783 0.3851 0.7349 0.056 Uiso 1 1 calc R . .
C4 C 0.2632(2) 0.44731(9) 0.68132(16) 0.0444(5) Uani 1 1 d . . .
H4 H 0.3229 0.4211 0.6670 0.053 Uiso 1 1 calc R . .
C5 C 0.26344(19) 0.50710(9) 0.66043(13) 0.0347(4) Uani 1 1 d . . .
C6 C 0.17411(18) 0.54489(8) 0.68212(12) 0.0287(4) Uani 1 1 d . . .
C7 C 0.07081(17) 0.62337(8) 0.59398(11) 0.0259(4) Uani 1 1 d . . .
C8 C 0.03162(18) 0.68203(8) 0.57780(11) 0.0260(4) Uani 1 1 d . . .
C9 C 0.06334(17) 0.73056(8) 0.63026(11) 0.0259(4) Uani 1 1 d . . .
C10 C 0.17534(18) 0.78036(8) 0.75185(12) 0.0284(4) Uani 1 1 d . . .
C11 C 0.11898(19) 0.77833(9) 0.81695(12) 0.0329(4) Uani 1 1 d . . .
C12 C 0.1264(2) 0.82863(10) 0.86496(14) 0.0395(5) Uani 1 1 d . . .
H12 H 0.0868 0.8283 0.9083 0.047 Uiso 1 1 calc R . .
C13 C 0.1900(2) 0.87855(10) 0.85057(14) 0.0445(5) Uani 1 1 d . . .
H13 H 0.1932 0.9125 0.8834 0.053 Uiso 1 1 calc R . .
C14 C 0.2490(2) 0.87922(9) 0.78844(15) 0.0428(5) Uani 1 1 d . . .
H14 H 0.2951 0.9135 0.7801 0.051 Uiso 1 1 calc R . .
C15 C 0.2427(2) 0.83061(9) 0.73728(13) 0.0356(4) Uani 1 1 d . . .
C16 C -0.0059(2) 0.56331(9) 0.75362(14) 0.0381(5) Uani 1 1 d . . .
H16 H 0.0089 0.6048 0.7384 0.046 Uiso 1 1 calc R . .
C17 C 0.0198(3) 0.56077(14) 0.84533(16) 0.0576(7) Uani 1 1 d . . .
H17A H 0.0067 0.5204 0.8618 0.069 Uiso 1 1 calc R . .
H17B H -0.0407 0.5873 0.8621 0.069 Uiso 1 1 calc R . .
H17C H 0.1099 0.5730 0.8711 0.069 Uiso 1 1 calc R . .
C18 C -0.1477(2) 0.54754(13) 0.71298(17) 0.0538(6) Uani 1 1 d . . .
H18A H -0.1648 0.5071 0.7274 0.065 Uiso 1 1 calc R . .
H18B H -0.1643 0.5506 0.6541 0.065 Uiso 1 1 calc R . .
H18C H -0.2053 0.5747 0.7313 0.065 Uiso 1 1 calc R . .
C19 C 0.3585(2) 0.52824(10) 0.61541(17) 0.0447(6) Uani 1 1 d . . .
C20 C 0.4967(3) 0.5079(2) 0.6542(2) 0.0885(12) Uani 1 1 d . . .
H20A H 0.5212 0.5179 0.7119 0.106 Uiso 1 1 calc R . .
H20B H 0.5564 0.5276 0.6280 0.106 Uiso 1 1 calc R . .
H20C H 0.5023 0.4651 0.6478 0.106 Uiso 1 1 calc R . .
C21 C 0.3211(3) 0.50834(18) 0.52779(18) 0.0773(10) Uani 1 1 d . . .
H21A H 0.3248 0.4652 0.5256 0.093 Uiso 1 1 calc R . .
H21B H 0.3820 0.5253 0.5002 0.093 Uiso 1 1 calc R . .
H21C H 0.2322 0.5216 0.5010 0.093 Uiso 1 1 calc R . .
C22 C -0.0034(2) 0.57790(9) 0.53523(13) 0.0381(5) Uani 1 1 d . . .
H22A H 0.0320 0.5386 0.5522 0.046 Uiso 0.50 1 calc PR . .
H22B H 0.0053 0.5864 0.4810 0.046 Uiso 0.50 1 calc PR . .
H22C H -0.0959 0.5791 0.5343 0.046 Uiso 0.50 1 calc PR . .
H22D H -0.0711 0.5974 0.4928 0.046 Uiso 0.50 1 calc PR . .
H22E H -0.0444 0.5497 0.5640 0.046 Uiso 0.50 1 calc PR . .
H22F H 0.0568 0.5570 0.5107 0.046 Uiso 0.50 1 calc PR . .
C23 C -0.0218(2) 0.78458(9) 0.60740(13) 0.0355(4) Uani 1 1 d . . .
H23A H -0.0632 0.7936 0.6505 0.043 Uiso 1 1 calc R . .
H23B H -0.0894 0.7771 0.5568 0.043 Uiso 1 1 calc R . .
H23C H 0.0319 0.8181 0.6001 0.043 Uiso 1 1 calc R . .
C24 C 0.0483(2) 0.72443(10) 0.83600(13) 0.0381(5) Uani 1 1 d . . .
H24 H 0.0619 0.6915 0.8005 0.046 Uiso 1 1 calc R . .
C25 C 0.1033(3) 0.70525(12) 0.92364(15) 0.0524(6) Uani 1 1 d . . .
H25A H 0.1947 0.6934 0.9327 0.063 Uiso 1 1 calc R . .
H25B H 0.0526 0.6719 0.9350 0.063 Uiso 1 1 calc R . .
H25C H 0.0981 0.7381 0.9596 0.063 Uiso 1 1 calc R . .
C26 C -0.0987(3) 0.73597(15) 0.8172(2) 0.0668(8) Uani 1 1 d . . .
H26A H -0.1146 0.7676 0.8522 0.080 Uiso 1 1 calc R . .
H26B H -0.1430 0.7000 0.8269 0.080 Uiso 1 1 calc R . .
H26C H -0.1325 0.7477 0.7604 0.080 Uiso 1 1 calc R . .
C27 C 0.3099(3) 0.83483(10) 0.66982(16) 0.0457(6) Uani 1 1 d . . .
H27 H 0.2853 0.7992 0.6347 0.055 Uiso 1 1 calc R . .
C28 C 0.4579(3) 0.83422(13) 0.7059(2) 0.0659(8) Uani 1 1 d . . .
H28A H 0.4837 0.8672 0.7436 0.079 Uiso 1 1 calc R . .
H28B H 0.5008 0.8380 0.6623 0.079 Uiso 1 1 calc R . .
H28C H 0.4842 0.7970 0.7347 0.079 Uiso 1 1 calc R . .
C29 C 0.2667(4) 0.88950(12) 0.6165(2) 0.0704(9) Uani 1 1 d . . .
H29A H 0.1712 0.8903 0.5970 0.084 Uiso 1 1 calc R . .
H29B H 0.3038 0.8880 0.5703 0.084 Uiso 1 1 calc R . .
H29C H 0.2976 0.9251 0.6483 0.084 Uiso 1 1 calc R . .
C30 C 0.4651(6) 0.6764(3) 0.6131(4) 0.0344(11) Uani 0.652(9) 1 d P A 1
H30 H 0.461(4) 0.6367(17) 0.590(3) 0.056(12) Uiso 0.652(9) 1 d P A 1
C31 C 0.6107(10) 0.6893(3) 0.6453(7) 0.0393(15) Uani 0.652(9) 1 d P A 1
H31A H 0.6479 0.6660 0.6950 0.047 Uiso 0.652(9) 1 calc PR A 1
H31B H 0.6241 0.7316 0.6592 0.047 Uiso 0.652(9) 1 calc PR A 1
C32 C 0.6810(8) 0.6730(3) 0.5800(6) 0.0449(13) Uani 0.652(9) 1 d P A 1
H32A H 0.7758 0.6809 0.6010 0.054 Uiso 0.652(9) 1 calc PR A 1
H32B H 0.6691 0.6306 0.5669 0.054 Uiso 0.652(9) 1 calc PR A 1
C33 C 0.6241(4) 0.7098(3) 0.5039(2) 0.0466(12) Uani 0.652(9) 1 d P A 1
H33 H 0.6350 0.7521 0.5206 0.056 Uiso 0.652(9) 1 calc PR A 1
C34 C 0.4792(16) 0.6988(7) 0.4722(11) 0.052(3) Uani 0.652(9) 1 d P A 1
H34A H 0.4641 0.6573 0.4542 0.063 Uiso 0.652(9) 1 calc PR A 1
H34B H 0.4427 0.7245 0.4248 0.063 Uiso 0.652(9) 1 calc PR A 1
C35 C 0.4068(5) 0.7115(3) 0.5390(4) 0.0482(14) Uani 0.652(9) 1 d P A 1
H35A H 0.4134 0.7540 0.5526 0.058 Uiso 0.652(9) 1 calc PR A 1
H35B H 0.3132 0.7014 0.5178 0.058 Uiso 0.652(9) 1 calc PR A 1
N3 N 0.6985(6) 0.7010(4) 0.4445(5) 0.0595(18) Uani 0.652(9) 1 d P A 1
H3A H 0.7809 0.7157 0.4635 0.071 Uiso 0.652(9) 1 d PR A 1
H3B H 0.6571 0.7200 0.3978 0.071 Uiso 0.652(9) 1 d PR A 1
C36 C 0.4612(10) 0.6296(5) 0.8653(6) 0.057(3) Uani 0.651(3) 1 d P A 1
H36 H 0.5155 0.6661 0.8710 0.069 Uiso 0.651(3) 1 calc PR A 1
C37 C 0.5288(4) 0.5884(2) 0.8344(2) 0.0549(10) Uani 0.651(3) 1 d P A 1
H37A H 0.5356 0.6018 0.7808 0.066 Uiso 0.651(3) 1 calc PR A 1
H37B H 0.4803 0.5507 0.8266 0.066 Uiso 0.651(3) 1 calc PR A 1
C38 C 0.6697(4) 0.5782(3) 0.8918(3) 0.0692(14) Uani 0.651(3) 1 d P A 1
H38A H 0.7108 0.5445 0.8716 0.083 Uiso 0.651(3) 1 calc PR A 1
H38B H 0.7237 0.6136 0.8911 0.083 Uiso 0.651(3) 1 calc PR A 1
C39 C 0.6662(7) 0.5655(4) 0.9806(4) 0.103(2) Uani 0.651(3) 1 d P A 1
H39 H 0.6178 0.5274 0.9776 0.124 Uiso 0.651(3) 1 calc PR A 1
C40 C 0.5927(6) 0.6058(3) 1.0085(3) 0.0843(15) Uani 0.651(3) 1 d P A 1
H40A H 0.6402 0.6438 1.0171 0.101 Uiso 0.651(3) 1 calc PR A 1
H40B H 0.5848 0.5923 1.0618 0.101 Uiso 0.651(3) 1 calc PR A 1
C41 C 0.4513(4) 0.6168(2) 0.9514(2) 0.0554(9) Uani 0.651(3) 1 d P A 1
H41A H 0.3961 0.5816 0.9510 0.066 Uiso 0.651(3) 1 calc PR A 1
H41B H 0.4106 0.6508 0.9715 0.066 Uiso 0.651(3) 1 calc PR A 1
N4 N 0.8002(13) 0.5513(5) 1.0213(9) 0.098(3) Uani 0.651(3) 1 d P A 1
H4A H 0.8368 0.5186 1.0058 0.117 Uiso 0.651(3) 1 d PR A 1
H4B H 0.8007 0.5477 1.0742 0.117 Uiso 0.651(3) 1 d PR A 1
C30' C 0.4726(11) 0.6992(5) 0.6217(7) 0.035(2) Uani 0.348(9) 1 d P A 2
H30' H 0.4881 0.7427 0.6256 0.042 Uiso 0.348(9) 1 calc PR A 2
C31' C 0.6028(18) 0.6671(6) 0.6370(12) 0.044(3) Uani 0.348(9) 1 d P A 2
H31C H 0.5884 0.6241 0.6301 0.053 Uiso 0.348(9) 1 calc PR A 2
H31D H 0.6571 0.6747 0.6928 0.053 Uiso 0.348(9) 1 calc PR A 2
C32' C 0.6730(18) 0.6912(6) 0.5737(12) 0.0449(13) Uani 0.348(9) 1 d P A 2
H32C H 0.6817 0.7346 0.5784 0.054 Uiso 0.348(9) 1 calc PR A 2
H32D H 0.7616 0.6740 0.5845 0.054 Uiso 0.348(9) 1 calc PR A 2
C33' C 0.5926(11) 0.6746(5) 0.4887(6) 0.060(3) Uani 0.348(9) 1 d P A 2
H33' H 0.5753 0.6313 0.4881 0.072 Uiso 0.348(9) 1 calc PR A 2
C34' C 0.458(3) 0.7075(11) 0.477(2) 0.042(5) Uani 0.348(9) 1 d P A 2
H34C H 0.4734 0.7503 0.4855 0.050 Uiso 0.348(9) 1 calc PR A 2
H34D H 0.4027 0.7013 0.4209 0.050 Uiso 0.348(9) 1 calc PR A 2
C35' C 0.3933(13) 0.6834(7) 0.5360(9) 0.063(4) Uani 0.348(9) 1 d P A 2
H35C H 0.3857 0.6400 0.5302 0.076 Uiso 0.348(9) 1 calc PR A 2
H35D H 0.3042 0.7000 0.5254 0.076 Uiso 0.348(9) 1 calc PR A 2
N3' N 0.6566(15) 0.6868(8) 0.4275(11) 0.070(4) Uani 0.348(9) 1 d P A 2
H3'1 H 0.6030 0.6794 0.3773 0.083 Uiso 0.348(9) 1 d PR A 2
H3'2 H 0.7289 0.6636 0.4362 0.083 Uiso 0.348(9) 1 d PR A 2
C36' C 0.4394(14) 0.6363(6) 0.8745(10) 0.033(3) Uani 0.349(3) 1 d P A 2
H36' H 0.4286 0.6552 0.9249 0.039 Uiso 0.349(3) 1 calc PR A 2
C37' C 0.5653(5) 0.6553(3) 0.8674(4) 0.0373(15) Uani 0.349(3) 1 d P A 2
H37C H 0.5675 0.6989 0.8695 0.045 Uiso 0.349(3) 1 calc PR A 2
H37D H 0.5723 0.6435 0.8133 0.045 Uiso 0.349(3) 1 calc PR A 2
C38' C 0.6842(7) 0.6325(4) 0.9296(5) 0.063(3) Uani 0.349(3) 1 d P A 2
H38C H 0.7618 0.6394 0.9095 0.076 Uiso 0.349(3) 1 calc PR A 2
H38D H 0.6960 0.6558 0.9799 0.076 Uiso 0.349(3) 1 calc PR A 2
C39' C 0.6793(14) 0.5725(9) 0.9484(8) 0.103(2) Uani 0.349(3) 1 d P A 2
H39' H 0.7070 0.5478 0.9078 0.124 Uiso 0.349(3) 1 calc PR A 2
C40' C 0.5652(10) 0.5512(4) 0.9603(5) 0.0843(15) Uani 0.349(3) 1 d P A 2
H40C H 0.5547 0.5673 1.0117 0.101 Uiso 0.349(3) 1 calc PR A 2
H40D H 0.5719 0.5077 0.9659 0.101 Uiso 0.349(3) 1 calc PR A 2
C41' C 0.4402(8) 0.5667(4) 0.8903(4) 0.0554(9) Uani 0.349(3) 1 d P A 2
H41C H 0.3606 0.5551 0.9059 0.066 Uiso 0.349(3) 1 calc PR A 2
H41D H 0.4414 0.5451 0.8405 0.066 Uiso 0.349(3) 1 calc PR A 2
N4' N 0.797(3) 0.5726(11) 1.0375(18) 0.098(3) Uani 0.349(3) 1 d P A 2
H4'1 H 0.8655 0.5632 1.0179 0.117 Uiso 0.349(3) 1 d PR A 2
H4'2 H 0.7769 0.5414 1.0651 0.117 Uiso 0.349(3) 1 d PR A 2
H19 H 0.351(3) 0.5665(13) 0.6133(19) 0.072(9) Uiso 1 1 d . . .
H8 H -0.0337(19) 0.6884(10) 0.5323(13) 0.033(6) Uiso 1 1 d . . .

loop_
_atom_site_aniso_label
_atom_site_aniso_U_11
_atom_site_aniso_U_22
_atom_site_aniso_U_33
_atom_site_aniso_U_23
_atom_site_aniso_U_13
_atom_site_aniso_U_12
Al1 0.0205(3) 0.0235(3) 0.0282(3) -0.0004(2) 0.0079(2) 0.00044(19)
N1 0.0238(7) 0.0225(7) 0.0321(8) -0.0004(6) 0.0090(6) 0.0013(6)
N2 0.0249(7) 0.0234(7) 0.0284(8) -0.0028(6) 0.0090(6) -0.0007(6)
O1 0.0302(7) 0.0462(9) 0.0479(9) 0.0025(7) 0.0207(7) -0.0022(6)
O2 0.0305(7) 0.0417(8) 0.0311(7) 0.0043(6) 0.0070(6) 0.0041(6)
C1 0.0331(10) 0.0282(10) 0.0377(11) 0.0005(8) 0.0080(8) -0.0018(8)
C2 0.0462(12) 0.0315(11) 0.0481(13) 0.0068(9) 0.0134(10) -0.0035(9)
C3 0.0512(13) 0.0261(10) 0.0612(15) 0.0090(10) 0.0116(12) 0.0022(9)
C4 0.0394(11) 0.0276(10) 0.0648(15) 0.0003(10) 0.0118(11) 0.0081(9)
C5 0.0292(9) 0.0261(9) 0.0475(12) -0.0030(8) 0.0085(9) 0.0022(7)
C6 0.0255(9) 0.0228(9) 0.0351(10) -0.0014(7) 0.0034(8) -0.0002(7)
C7 0.0223(8) 0.0270(9) 0.0302(9) -0.0019(7) 0.0099(7) -0.0014(7)
C8 0.0242(8) 0.0284(9) 0.0256(9) 0.0015(7) 0.0070(7) 0.0014(7)
C9 0.0243(8) 0.0262(9) 0.0297(9) 0.0025(7) 0.0114(7) 0.0029(7)
C10 0.0271(9) 0.0255(9) 0.0318(10) -0.0052(7) 0.0066(7) 0.0024(7)
C11 0.0297(9) 0.0344(10) 0.0341(10) -0.0059(8) 0.0079(8) 0.0032(8)
C12 0.0392(11) 0.0414(12) 0.0379(11) -0.0127(9) 0.0105(9) 0.0046(9)
C13 0.0482(13) 0.0359(11) 0.0477(13) -0.0175(10) 0.0100(10) 0.0048(9)
C14 0.0458(12) 0.0272(10) 0.0545(14) -0.0081(9) 0.0120(11) -0.0038(9)
C15 0.0366(10) 0.0274(10) 0.0432(11) -0.0055(8) 0.0115(9) -0.0009(8)
C16 0.0419(11) 0.0298(10) 0.0473(12) 0.0013(9) 0.0201(10) -0.0023(8)
C17 0.0532(15) 0.0735(18) 0.0478(14) -0.0107(13) 0.0165(12) 0.0042(13)
C18 0.0403(13) 0.0604(16) 0.0588(15) -0.0026(12) 0.0102(11) 0.0119(11)
C19 0.0390(11) 0.0257(10) 0.0768(17) -0.0060(10) 0.0286(12) 0.0009(9)
C20 0.0325(13) 0.166(4) 0.066(2) -0.004(2) 0.0128(13) -0.0113(18)
C21 0.0489(16) 0.126(3) 0.0592(18) 0.0223(19) 0.0188(14) -0.0092(18)
C22 0.0365(11) 0.0309(10) 0.0408(11) -0.0055(9) 0.0003(9) -0.0027(8)
C23 0.0363(10) 0.0295(10) 0.0393(11) 0.0006(8) 0.0077(9) 0.0080(8)
C24 0.0395(11) 0.0431(12) 0.0357(11) -0.0091(9) 0.0174(9) -0.0051(9)
C25 0.0657(16) 0.0501(14) 0.0429(13) 0.0013(11) 0.0173(12) 0.0009(12)
C26 0.0394(13) 0.086(2) 0.0740(19) 0.0155(16) 0.0134(13) -0.0134(14)
C27 0.0577(14) 0.0296(11) 0.0574(14) -0.0091(10) 0.0284(12) -0.0135(10)
C28 0.0558(16) 0.0590(17) 0.095(2) -0.0287(16) 0.0403(16) -0.0227(13)
C29 0.107(3) 0.0406(14) 0.074(2) 0.0027(13) 0.0434(19) -0.0124(15)
C30 0.0272(18) 0.036(3) 0.045(2) -0.005(3) 0.0176(16) -0.007(2)
C31 0.024(2) 0.054(4) 0.041(3) 0.011(3) 0.0114(19) 0.000(3)
C32 0.0305(16) 0.051(4) 0.058(2) 0.023(3) 0.0206(15) 0.011(3)
C33 0.039(2) 0.062(3) 0.043(2) 0.006(2) 0.0194(16) -0.0031(19)
C34 0.036(5) 0.089(9) 0.035(3) 0.003(5) 0.015(3) 0.000(5)
C35 0.028(2) 0.078(4) 0.037(2) 0.004(3) 0.0070(17) 0.012(3)
N3 0.038(3) 0.104(5) 0.043(3) 0.005(3) 0.022(2) -0.006(3)
C36 0.040(4) 0.087(6) 0.046(3) 0.025(4) 0.013(2) 0.035(3)
C37 0.056(2) 0.063(3) 0.046(2) 0.0001(18) 0.0136(18) 0.014(2)
C38 0.049(2) 0.096(4) 0.066(3) 0.023(3) 0.021(2) 0.026(2)
C39 0.066(3) 0.188(6) 0.052(4) 0.067(4) 0.009(3) 0.056(3)
C40 0.090(3) 0.106(4) 0.045(2) 0.019(2) -0.001(2) 0.041(3)
C41 0.053(2) 0.073(2) 0.0411(18) 0.0178(16) 0.0153(16) 0.0239(18)
N4 0.060(2) 0.129(10) 0.089(6) 0.026(6) -0.006(3) 0.050(6)
C30' 0.033(4) 0.029(5) 0.048(5) -0.009(4) 0.021(3) -0.008(4)
C31' 0.024(5) 0.069(9) 0.040(5) 0.012(8) 0.011(4) 0.009(7)
C32' 0.0305(16) 0.051(4) 0.058(2) 0.023(3) 0.0206(15) 0.011(3)
C33' 0.086(7) 0.051(6) 0.055(5) 0.003(4) 0.042(5) 0.009(5)
C34' 0.036(9) 0.043(5) 0.043(9) -0.003(4) 0.005(7) 0.001(6)
C35' 0.047(5) 0.078(8) 0.059(6) 0.031(7) 0.005(4) -0.016(6)
N3' 0.063(9) 0.084(9) 0.075(9) 0.007(7) 0.042(7) 0.008(7)
C36' 0.021(5) 0.029(4) 0.041(5) -0.015(3) -0.003(4) 0.010(4)
C37' 0.017(2) 0.056(4) 0.031(3) 0.017(3) -0.007(2) -0.017(2)
C38' 0.029(3) 0.084(6) 0.059(5) 0.031(4) -0.018(3) -0.015(4)
C39' 0.066(3) 0.188(6) 0.052(4) 0.067(4) 0.009(3) 0.056(3)
C40' 0.090(3) 0.106(4) 0.045(2) 0.019(2) -0.001(2) 0.041(3)
C41' 0.053(2) 0.073(2) 0.0411(18) 0.0178(16) 0.0153(16) 0.0239(18)
N4' 0.060(2) 0.129(10) 0.089(6) 0.026(6) -0.006(3) 0.050(6)

loop_
_atom_type_symbol
_atom_type_description
_atom_type_scat_dispersion_real
_atom_type_scat_dispersion_imag
_atom_type_scat_source
C C 0.0033 0.0016 'International Tables Vol C Tables 4.2.6.8 and 6.1.1.4'
H H 0.0000 0.0000 'International Tables Vol C Tables 4.2.6.8 and 6.1.1.4'
N N 0.0061 0.0033 'International Tables Vol C Tables 4.2.6.8 and 6.1.1.4'
O O 0.0106 0.0060 'International Tables Vol C Tables 4.2.6.8 and 6.1.1.4'
Al Al 0.0645 0.0514 'International Tables Vol C Tables 4.2.6.8 and 6.1.1.4'

loop_
_geom_angle_atom_site_label_1
_geom_angle_atom_site_label_2
_geom_angle_atom_site_label_3
_geom_angle
O1 Al1 O2 114.31(8)
O1 Al1 N1 113.90(8)
O2 Al1 N1 109.60(7)
O1 Al1 N2 109.21(8)
O2 Al1 N2 110.89(7)
N1 Al1 N2 97.71(7)
C7 N1 C6 117.74(15)
C7 N1 Al1 118.30(12)
C6 N1 Al1 123.95(12)
C9 N2 C10 117.46(15)
C9 N2 Al1 119.36(12)
C10 N2 Al1 122.99(12)
C30' O1 C30 22.3(3)
C30' O1 Al1 161.3(5)
C30 O1 Al1 149.5(3)
C36' O2 C36 13.2(9)
C36' O2 Al1 139.5(8)
C36 O2 Al1 127.9(4)
C2 C1 C6 118.53(19)
C2 C1 C16 118.64(19)
C6 C1 C16 122.83(17)
C3 C2 C1 121.1(2)
C3 C2 H2 119.5
C1 C2 H2 119.5
C4 C3 C2 120.0(2)
C4 C3 H3 120.0
C2 C3 H3 120.0
C3 C4 C5 121.3(2)
C3 C4 H4 119.4
C5 C4 H4 119.4
C4 C5 C6 118.3(2)
C4 C5 C19 119.10(19)
C6 C5 C19 122.62(18)
C5 C6 C1 120.78(18)
C5 C6 N1 120.57(17)
C1 C6 N1 118.65(16)
N1 C7 C8 123.12(16)
N1 C7 C22 120.48(17)
C8 C7 C22 116.37(17)
C7 C8 C9 127.70(17)
C7 C8 H8 116.2(14)
C9 C8 H8 115.0(14)
N2 C9 C8 122.78(16)
N2 C9 C23 120.66(17)
C8 C9 C23 116.54(17)
C15 C10 C11 121.14(18)
C15 C10 N2 120.04(17)
C11 C10 N2 118.81(17)
C12 C11 C10 118.34(19)
C12 C11 C24 118.83(19)
C10 C11 C24 122.82(17)
C13 C12 C11 121.2(2)
C13 C12 H12 119.4
C11 C12 H12 119.4
C12 C13 C14 119.9(2)
C12 C13 H13 120.0
C14 C13 H13 120.0
C13 C14 C15 121.5(2)
C13 C14 H14 119.2
C15 C14 H14 119.2
C14 C15 C10 117.8(2)
C14 C15 C27 118.43(19)
C10 C15 C27 123.73(18)
C18 C16 C17 109.9(2)
C18 C16 C1 112.23(19)
C17 C16 C1 110.67(19)
C18 C16 H16 108.0
C17 C16 H16 108.0
C1 C16 H16 108.0
C16 C17 H17A 109.5
C16 C17 H17B 109.5
H17A C17 H17B 109.5
C16 C17 H17C 109.5
H17A C17 H17C 109.5
H17B C17 H17C 109.5
C16 C18 H18A 109.5
C16 C18 H18B 109.5
H18A C18 H18B 109.5
C16 C18 H18C 109.5
H18A C18 H18C 109.5
H18B C18 H18C 109.5
C5 C19 C20 112.7(2)
C5 C19 C21 112.4(2)
C20 C19 C21 107.9(2)
C5 C19 H19 106(2)
C20 C19 H19 113(2)
C21 C19 H19 105(2)
C19 C20 H20A 109.5
C19 C20 H20B 109.5
H20A C20 H20B 109.5
C19 C20 H20C 109.5
H20A C20 H20C 109.5
H20B C20 H20C 109.5
C19 C21 H21A 109.5
C19 C21 H21B 109.5
H21A C21 H21B 109.5
C19 C21 H21C 109.5
H21A C21 H21C 109.5
H21B C21 H21C 109.5
C7 C22 H22A 109.5
C7 C22 H22B 109.5
H22A C22 H22B 109.5
C7 C22 H22C 109.5
H22A C22 H22C 109.5
H22B C22 H22C 109.5
C7 C22 H22D 109.5
H22A C22 H22D 141.1
H22B C22 H22D 56.3
H22C C22 H22D 56.3
C7 C22 H22E 109.5
H22A C22 H22E 56.3
H22B C22 H22E 141.1
H22C C22 H22E 56.3
H22D C22 H22E 109.5
C7 C22 H22F 109.5
H22A C22 H22F 56.3
H22B C22 H22F 56.3
H22C C22 H22F 141.1
H22D C22 H22F 109.5
H22E C22 H22F 109.5
C9 C23 H23A 109.5
C9 C23 H23B 109.5
H23A C23 H23B 109.5
C9 C23 H23C 109.5
H23A C23 H23C 109.5
H23B C23 H23C 109.5
C11 C24 C25 111.32(19)
C11 C24 C26 110.8(2)
C25 C24 C26 110.7(2)
C11 C24 H24 108.0
C25 C24 H24 108.0
C26 C24 H24 108.0
C24 C25 H25A 109.5
C24 C25 H25B 109.5
H25A C25 H25B 109.5
C24 C25 H25C 109.5
H25A C25 H25C 109.5
H25B C25 H25C 109.5
C24 C26 H26A 109.5
C24 C26 H26B 109.5
H26A C26 H26B 109.5
C24 C26 H26C 109.5
H26A C26 H26C 109.5
H26B C26 H26C 109.5
C15 C27 C28 109.8(2)
C15 C27 C29 112.2(2)
C28 C27 C29 110.9(2)
C15 C27 H27 107.9
C28 C27 H27 107.9
C29 C27 H27 107.9
C27 C28 H28A 109.5
C27 C28 H28B 109.5
H28A C28 H28B 109.5
C27 C28 H28C 109.5
H28A C28 H28C 109.5
H28B C28 H28C 109.5
C27 C29 H29A 109.5
C27 C29 H29B 109.5
H29A C29 H29B 109.5
C27 C29 H29C 109.5
H29A C29 H29C 109.5
H29B C29 H29C 109.5
O1 C30 C35 116.1(5)
O1 C30 C31 109.1(6)
C35 C30 C31 110.7(6)
O1 C30 H30 115(2)
C35 C30 H30 100(2)
C31 C30 H30 105(2)
C30 C31 C32 109.5(7)
C30 C31 H31A 109.8
C32 C31 H31A 109.8
C30 C31 H31B 109.8
C32 C31 H31B 109.8
H31A C31 H31B 108.2
C33 C32 C31 109.4(6)
C33 C32 H32A 109.8
C31 C32 H32A 109.8
C33 C32 H32B 109.8
C31 C32 H32B 109.8
H32A C32 H32B 108.3
N3 C33 C34 114.8(8)
N3 C33 C32 110.9(6)
C34 C33 C32 110.2(8)
N3 C33 H33 106.8
C34 C33 H33 106.8
C32 C33 H33 106.8
C33 C34 C35 111.2(12)
C33 C34 H34A 109.4
C35 C34 H34A 109.4
C33 C34 H34B 109.4
C35 C34 H34B 109.4
H34A C34 H34B 108.0
C30 C35 C34 110.7(8)
C30 C35 H35A 109.5
C34 C35 H35A 109.5
C30 C35 H35B 109.5
C34 C35 H35B 109.5
H35A C35 H35B 108.1
C33 N3 H3'1 102.3
H3A N3 H3'1 146.5
H3B N3 H3'1 51.2
C33 N3 H3'2 120.4
H3A N3 H3'2 92.7
H3B N3 H3'2 113.7
H3'1 N3 H3'2 76.2
C37 C36 O2 119.5(7)
C37 C36 C41 115.2(7)
O2 C36 C41 106.8(6)
C37 C36 H36 104.6
O2 C36 H36 104.6
C41 C36 H36 104.6
C36 C37 C38 111.6(5)
C36 C37 H37A 109.3
C38 C37 H37A 109.3
C36 C37 H37B 109.3
C38 C37 H37B 109.3
H37A C37 H37B 108.0
C39 C38 C37 111.6(4)
C39 C38 H38A 109.3
C37 C38 H38A 109.3
C39 C38 H38B 109.3
C37 C38 H38B 109.3
H38A C38 H38B 108.0
C40 C39 N4 124.1(8)
C40 C39 C38 112.6(5)
N4 C39 C38 103.4(8)
C40 C39 H39 105.0
N4 C39 H39 105.0
C38 C39 H39 105.0
C39 C40 C41 115.3(5)
C39 C40 H40A 108.5
C41 C40 H40A 108.5
C39 C40 H40B 108.5
C41 C40 H40B 108.5
H40A C40 H40B 107.5
C36 C41 C40 108.9(5)
C36 C41 H41A 109.9
C40 C41 H41A 109.9
C36 C41 H41B 109.9
C40 C41 H41B 109.9
H41A C41 H41B 108.3
C39 N4 H4A 119.0
C39 N4 H4B 103.9
H4A N4 H4B 109.5
C39 N4 H4'1 133.2
H4A N4 H4'1 78.1
H4B N4 H4'1 110.5
C39 N4 H4'2 90.0
H4A N4 H4'2 106.5
H4B N4 H4'2 19.0
H4'1 N4 H4'2 129.0
O1 C30' C31' 111.4(11)
O1 C30' C35' 109.9(9)
C31' C30' C35' 107.0(13)
O1 C30' H30 89.1(16)
C31' C30' H30 66.2(18)
C35' C30' H30 57.3(18)
O1 C30' H30' 109.5
C31' C30' H30' 109.5
C35' C30' H30' 109.5
H30 C30' H30' 160.8
C30' C31' C32' 107.2(13)
C30' C31' H31C 110.3
C32' C31' H31C 110.3
C30' C31' H31D 110.3
C32' C31' H31D 110.3
H31C C31' H31D 108.5
C33' C32' C31' 109.1(15)
C33' C32' H32C 109.9
C31' C32' H32C 109.9
C33' C32' H32D 109.9
C31' C32' H32D 109.9
H32C C32' H32D 108.3
N3' C33' C32' 113.7(12)
N3' C33' C34' 114.2(15)
C32' C33' C34' 105.1(14)
N3' C33' H33' 107.8
C32' C33' H33' 107.8
C34' C33' H33' 107.8
C35' C34' C33' 108(2)
C35' C34' H34C 110.0
C33' C34' H34C 110.0
C35' C34' H34D 110.0
C33' C34' H34D 110.0
H34C C34' H34D 108.4
C34' C35' C30' 109.7(14)
C34' C35' H30 117(2)
C30' C35' H30 60.9(17)
C34' C35' H35C 109.7
C30' C35' H35C 109.7
H30 C35' H35C 49.7
C34' C35' H35D 109.7
C30' C35' H35D 109.7
H30 C35' H35D 132.4
H35C C35' H35D 108.2
C33' N3' H3A 109.5
C33' N3' H3B 130.5
C33' N3' H3'1 111.2
H3A N3' H3'1 138.5
H3B N3' H3'1 73.8
C33' N3' H3'2 108.6
H3A N3' H3'2 63.9
H3B N3' H3'2 115.9
H3'1 N3' H3'2 109.5
O2 C36' C37' 121.5(13)
O2 C36' C41' 106.6(8)
C37' C36' C41' 110.2(10)
O2 C36' H36' 105.8
C37' C36' H36' 105.8
C41' C36' H36' 105.8
C36' C37' C38' 117.3(8)
C36' C37' H37C 108.0
C38' C37' H37C 108.0
C36' C37' H37D 108.0
C38' C37' H37D 108.0
H37C C37' H37D 107.2
C39' C38' C37' 114.7(8)
C39' C38' H38C 108.6
C37' C38' H38C 108.6
C39' C38' H38D 108.6
C37' C38' H38D 108.6
H38C C38' H38D 107.6
C40' C39' C38' 117.8(12)
C40' C39' N4' 109.4(15)
C38' C39' N4' 98.2(16)
C40' C39' H39' 110.3
C38' C39' H39' 110.3
N4' C39' H39' 110.3
C39' C40' C41' 113.9(7)
C39' C40' H40C 108.8
C41' C40' H40C 108.8
C39' C40' H40D 108.8
C41' C40' H40D 108.8
H40C C40' H40D 107.7
C40' C41' C36' 108.4(8)
C40' C41' H41C 110.0
C36' C41' H41C 110.0
C40' C41' H41D 110.0
C36' C41' H41D 110.0
H41C C41' H41D 108.4
C39' N4' H4A 83.1
C39' N4' H4B 123.4
H4A N4' H4B 75.7
C39' N4' H4'1 97.8
H4A N4' H4'1 46.7
H4B N4' H4'1 103.8
C39' N4' H4'2 104.5
H4A N4' H4'2 70.8
H4B N4' H4'2 19.0
H4'1 N4' H4'2 109.5

loop_
_geom_bond_atom_site_label_1
_geom_bond_atom_site_label_2
_geom_bond_distance
Al1 O1 1.6912(15)
Al1 O2 1.7118(15)
Al1 N1 1.9023(16)
Al1 N2 1.9042(16)
N1 C7 1.347(2)
N1 C6 1.457(2)
N2 C9 1.336(2)
N2 C10 1.456(2)
O1 C30' 1.376(12)
O1 C30 1.405(6)
O2 C36' 1.317(15)
O2 C36 1.463(10)
C1 C2 1.400(3)
C1 C6 1.407(3)
C1 C16 1.526(3)
C2 C3 1.378(3)
C2 H2 0.9500
C3 C4 1.377(3)
C3 H3 0.9500
C4 C5 1.403(3)
C4 H4 0.9500
C5 C6 1.404(3)
C5 C19 1.510(3)
C7 C8 1.399(3)
C7 C22 1.507(3)
C8 C9 1.404(3)
C8 H8 0.90(2)
C9 C23 1.511(3)
C10 C15 1.405(3)
C10 C11 1.406(3)
C11 C12 1.397(3)
C11 C24 1.517(3)
C12 C13 1.376(3)
C12 H12 0.9500
C13 C14 1.378(3)
C13 H13 0.9500
C14 C15 1.400(3)
C14 H14 0.9500
C15 C27 1.522(3)
C16 C18 1.523(3)
C16 C17 1.524(3)
C16 H16 1.0000
C17 H17A 0.9800
C17 H17B 0.9800
C17 H17C 0.9800
C18 H18A 0.9800
C18 H18B 0.9800
C18 H18C 0.9800
C19 C20 1.512(4)
C19 C21 1.516(4)
C19 H19 0.87(3)
C20 H20A 0.9800
C20 H20B 0.9800
C20 H20C 0.9800
C21 H21A 0.9800
C21 H21B 0.9800
C21 H21C 0.9800
C22 H22A 0.9800
C22 H22B 0.9800
C22 H22C 0.9800
C22 H22D 0.9800
C22 H22E 0.9800
C22 H22F 0.9800
C23 H23A 0.9800
C23 H23B 0.9800
C23 H23C 0.9800
C24 C25 1.522(3)
C24 C26 1.531(3)
C24 H24 1.0000
C25 H25A 0.9800
C25 H25B 0.9800
C25 H25C 0.9800
C26 H26A 0.9800
C26 H26B 0.9800
C26 H26C 0.9800
C27 C28 1.527(4)
C27 C29 1.535(4)
C27 H27 1.0000
C28 H28A 0.9800
C28 H28B 0.9800
C28 H28C 0.9800
C29 H29A 0.9800
C29 H29B 0.9800
C29 H29C 0.9800
C30 C35 1.486(9)
C30 C31 1.525(11)
C30 H30 0.98(4)
C31 C32 1.552(14)
C31 H31A 0.9900
C31 H31B 0.9900
C32 C33 1.530(9)
C32 H32A 0.9900
C32 H32B 0.9900
C33 N3 1.466(9)
C33 C34 1.510(18)
C33 H33 1.0000
C34 C35 1.572(18)
C34 H34A 0.9900
C34 H34B 0.9900
C35 H35A 0.9900
C35 H35B 0.9900
N3 H3A 0.9115
N3 H3B 0.9114
C36 C37 1.371(9)
C36 C41 1.537(10)
C36 H36 1.0000
C37 C38 1.571(6)
C37 H37A 0.9900
C37 H37B 0.9900
C38 C39 1.561(7)
C38 H38A 0.9900
C38 H38B 0.9900
C39 C40 1.372(9)
C39 N4 1.443(13)
C39 H39 1.0000
C40 C41 1.577(6)
C40 H40A 0.9900
C40 H40B 0.9900
C41 H41A 0.9900
C41 H41B 0.9900
N4 H4A 0.9098
N4 H4B 0.9102
C30' C31' 1.52(2)
C30' C35' 1.53(2)
C30' H30' 1.0000
C31' C32' 1.58(3)
C31' H31C 0.9900
C31' H31D 0.9900
C32' C33' 1.52(2)
C32' H32C 0.9900
C32' H32D 0.9900
C33' N3' 1.426(18)
C33' C34' 1.57(3)
C33' H33' 1.0000
C34' C35' 1.48(3)
C34' H34C 0.9900
C34' H34D 0.9900
C35' H35C 0.9900
C35' H35D 0.9900
N3' H3'1 0.9100
N3' H3'2 0.9100
C36' C37' 1.443(16)
C36' C41' 1.602(17)
C36' H36' 1.0000
C37' C38' 1.507(8)
C37' H37C 0.9900
C37' H37D 0.9900
C38' C39' 1.40(2)
C38' H38C 0.9900
C38' H38D 0.9900
C39' C40' 1.373(18)
C39' N4' 1.69(3)
C39' H39' 1.0000
C40' C41' 1.570(11)
C40' H40C 0.9900
C40' H40D 0.9900
C41' H41C 0.9900
C41' H41D 0.9900
N4' H4'1 0.9100
N4' H4'2 0.9099

loop_
_geom_torsion_atom_site_label_1
_geom_torsion_atom_site_label_2
_geom_torsion_atom_site_label_3
_geom_torsion_atom_site_label_4
_geom_torsion
O1 Al1 N1 C7 -82.96(15)
O2 Al1 N1 C7 147.56(13)
N2 Al1 N1 C7 32.08(14)
O1 Al1 N1 C6 98.24(15)
O2 Al1 N1 C6 -31.24(16)
N2 Al1 N1 C6 -146.72(14)
O1 Al1 N2 C9 88.68(15)
O2 Al1 N2 C9 -144.47(14)
N1 Al1 N2 C9 -30.01(15)
O1 Al1 N2 C10 -86.11(15)
O2 Al1 N2 C10 40.74(16)
N1 Al1 N2 C10 155.19(14)
O2 Al1 O1 C30' -177.3(14)
N1 Al1 O1 C30' 55.6(15)
N2 Al1 O1 C30' -52.4(15)
O2 Al1 O1 C30 134.7(6)
N1 Al1 O1 C30 7.7(6)
N2 Al1 O1 C30 -100.4(6)
O1 Al1 O2 C36' -9.8(8)
N1 Al1 O2 C36' 119.4(8)
N2 Al1 O2 C36' -133.8(8)
O1 Al1 O2 C36 -18.5(6)
N1 Al1 O2 C36 110.8(5)
N2 Al1 O2 C36 -142.5(5)
C6 C1 C2 C3 0.8(3)
C16 C1 C2 C3 -179.1(2)
C1 C2 C3 C4 1.0(4)
C2 C3 C4 C5 -1.3(4)
C3 C4 C5 C6 -0.2(3)
C3 C4 C5 C19 -179.9(2)
C4 C5 C6 C1 1.9(3)
C19 C5 C6 C1 -178.4(2)
C4 C5 C6 N1 -177.63(19)
C19 C5 C6 N1 2.0(3)
C2 C1 C6 C5 -2.2(3)
C16 C1 C6 C5 177.67(19)
C2 C1 C6 N1 177.35(18)
C16 C1 C6 N1 -2.7(3)
C7 N1 C6 C5 99.6(2)
Al1 N1 C6 C5 -81.6(2)
C7 N1 C6 C1 -80.0(2)
Al1 N1 C6 C1 98.78(19)
C6 N1 C7 C8 162.90(17)
Al1 N1 C7 C8 -16.0(2)
C6 N1 C7 C22 -15.1(3)
Al1 N1 C7 C22 165.98(14)
N1 C7 C8 C9 -13.1(3)
C22 C7 C8 C9 165.03(19)
C10 N2 C9 C8 -173.63(17)
Al1 N2 C9 C8 11.3(2)
C10 N2 C9 C23 4.5(3)
Al1 N2 C9 C23 -170.54(14)
C7 C8 C9 N2 15.9(3)
C7 C8 C9 C23 -162.37(18)
C9 N2 C10 C15 -83.5(2)
Al1 N2 C10 C15 91.4(2)
C9 N2 C10 C11 95.5(2)
Al1 N2 C10 C11 -89.57(19)
C15 C10 C11 C12 2.8(3)
N2 C10 C11 C12 -176.14(17)
C15 C10 C11 C24 -178.50(19)
N2 C10 C11 C24 2.5(3)
C10 C11 C12 C13 -1.7(3)
C24 C11 C12 C13 179.6(2)
C11 C12 C13 C14 -0.7(4)
C12 C13 C14 C15 2.0(4)
C13 C14 C15 C10 -0.8(3)
C13 C14 C15 C27 179.8(2)
C11 C10 C15 C14 -1.6(3)
N2 C10 C15 C14 177.35(18)
C11 C10 C15 C27 177.7(2)
N2 C10 C15 C27 -3.3(3)
C2 C1 C16 C18 -65.0(3)
C6 C1 C16 C18 115.1(2)
C2 C1 C16 C17 58.2(3)
C6 C1 C16 C17 -121.7(2)
C4 C5 C19 C20 -49.3(3)
C6 C5 C19 C20 131.0(3)
C4 C5 C19 C21 72.8(3)
C6 C5 C19 C21 -106.8(3)
C12 C11 C24 C25 -54.8(3)
C10 C11 C24 C25 126.5(2)
C12 C11 C24 C26 68.8(3)
C10 C11 C24 C26 -109.9(2)
C14 C15 C27 C28 70.5(3)
C10 C15 C27 C28 -108.8(2)
C14 C15 C27 C29 -53.3(3)
C10 C15 C27 C29 127.4(2)
C30' O1 C30 C35 -63.4(18)
Al1 O1 C30 C35 77.8(8)
C30' O1 C30 C31 62.4(18)
Al1 O1 C30 C31 -156.4(4)
O1 C30 C31 C32 170.9(4)
C35 C30 C31 C32 -60.2(9)
C30 C31 C32 C33 60.1(9)
C31 C32 C33 N3 173.1(6)
C31 C32 C33 C34 -58.6(11)
N3 C33 C34 C35 -178.0(8)
C32 C33 C34 C35 55.9(13)
O1 C30 C35 C34 -177.9(7)
C31 C30 C35 C34 57.1(11)
C33 C34 C35 C30 -55.5(13)
C36' O2 C36 C37 160(5)
Al1 O2 C36 C37 -45.1(11)
C36' O2 C36 C41 27(4)
Al1 O2 C36 C41 -178.2(3)
O2 C36 C37 C38 175.9(7)
C41 C36 C37 C38 -54.8(9)
C36 C37 C38 C39 51.1(8)
C37 C38 C39 C40 -49.5(9)
C37 C38 C39 N4 174.1(7)
N4 C39 C40 C41 176.6(10)
C38 C39 C40 C41 50.8(9)
C37 C36 C41 C40 52.8(9)
O2 C36 C41 C40 -171.9(5)
C39 C40 C41 C36 -50.6(8)
C30 O1 C30' C31' -64.0(18)
Al1 O1 C30' C31' -147.1(11)
C30 O1 C30' C35' 54.4(17)
Al1 O1 C30' C35' -29(2)
O1 C30' C31' C32' -177.9(10)
C35' C30' C31' C32' 62.0(17)
C30' C31' C32' C33' -64.4(17)
C31' C32' C33' N3' -171.4(12)
C31' C32' C33' C34' 62.9(17)
N3' C33' C34' C35' 170.7(14)
C32' C33' C34' C35' -64(2)
C33' C34' C35' C30' 66(2)
O1 C30' C35' C34' 173.7(14)
C31' C30' C35' C34' -65(2)
C36 O2 C36' C37' 53(4)
Al1 O2 C36' C37' 21.0(15)
C36 O2 C36' C41' -75(4)
Al1 O2 C36' C41' -106.2(11)
O2 C36' C37' C38' -171.5(9)
C41' C36' C37' C38' -45.9(12)
C36' C37' C38' C39' 42.7(14)
C37' C38' C39' C40' -44.3(17)
C37' C38' C39' N4' -161.3(12)
C38' C39' C40' C41' 51.2(17)
N4' C39' C40' C41' 162.1(11)
C39' C40' C41' C36' -51.8(14)
O2 C36' C41' C40' -177.8(9)
C37' C36' C41' C40' 48.5(12)
